data_7715508
loop_
_publ_author_name
'Tran, Phuong M.'
'Wang, Yuzhong'
'Lahm, Mitchell E.'
'Wei, Pingrong'
'Schaefer, 3rd, Henry F'
'Robinson, Gregory H.'

_publ_section_title
;
 Unusual nucleophilic reactivity of a dithiolene-based N-heterocyclic
 silane.
;
_journal_issue 14
_journal_name_full 'Dalton transactions (Cambridge, England : 2003)'
_journal_page_first 6178
_journal_page_last 6183
_journal_paper_doi 10.1039/d3dt03843b
_journal_volume 53
_journal_year 2024
_chemical_formula_sum 'C53 H70 B2 I6 N4 S3 Si'
_chemical_formula_weight 1670.42
_space_group_crystal_system monoclinic
_space_group_IT_number 14
_space_group_name_Hall '-P 2yn'
_space_group_name_H-M_alt 'P 1 21/n 1'
_atom_sites_solution_hydrogens mixed
_audit_creation_method SHELXL-2018/3
_audit_update_record
;
2024-01-23 deposited with the CCDC.	2024-03-20 downloaded from the CCDC.
;
_cell_angle_alpha 90
_cell_angle_beta 91.136(2)
_cell_angle_gamma 90
_cell_formula_units_Z 4
_cell_length_a 11.2064(9)
_cell_length_b 27.535(2)
_cell_length_c 20.4784(15)
_cell_measurement_reflns_used 9078
_cell_measurement_temperature 135(2)
_cell_measurement_theta_max 27.91
_cell_measurement_theta_min 2.18
_cell_volume 6317.7(8)
_computing_cell_refinement 'Bruker SAINT'
_computing_data_collection 'Bruker APEX3'
_computing_data_reduction 'Bruker SAINT'
_computing_molecular_graphics 'Bruker SHELXTL'
_computing_publication_material 'Bruker SHELXTL'
_computing_structure_refinement 'SHELXL-2018/3 (Sheldrick, 2018)'
_computing_structure_solution 'SHELXT 2014/5 (Sheldrick, 2014)'
_diffrn_ambient_temperature 135(2)
_diffrn_measured_fraction_theta_full 0.999
_diffrn_measured_fraction_theta_max 0.999
_diffrn_measurement_device_type 'Bruker D8 Quest PHOTON 100 CMOS'
_diffrn_measurement_method 'Omega/phi scans'
_diffrn_radiation_type MoK\a
_diffrn_radiation_wavelength 0.71073
_diffrn_reflns_av_R_equivalents 0.0966
_diffrn_reflns_av_unetI/netI 0.0461
_diffrn_reflns_Laue_measured_fraction_full 0.999
_diffrn_reflns_Laue_measured_fraction_max 0.999
_diffrn_reflns_limit_h_max 14
_diffrn_reflns_limit_h_min -14
_diffrn_reflns_limit_k_max 35
_diffrn_reflns_limit_k_min -35
_diffrn_reflns_limit_l_max 26
_diffrn_reflns_limit_l_min -26
_diffrn_reflns_number 187491
_diffrn_reflns_point_group_measured_fraction_full 0.999
_diffrn_reflns_point_group_measured_fraction_max 0.999
_diffrn_reflns_theta_full 25.242
_diffrn_reflns_theta_max 27.483
_diffrn_reflns_theta_min 2.089
_diffrn_source Imus
_exptl_absorpt_coefficient_mu 3.104
_exptl_absorpt_correction_T_max 0.7456
_exptl_absorpt_correction_T_min 0.5248
_exptl_absorpt_correction_type multi-scan
_exptl_absorpt_process_details 'BRUKER SADABS'
_exptl_crystal_colour yellow
_exptl_crystal_density_diffrn 1.756
_exptl_crystal_description plate
_exptl_crystal_F_000 3224
_exptl_crystal_size_max 0.300
_exptl_crystal_size_mid 0.230
_exptl_crystal_size_min 0.140
_refine_diff_density_max 2.384
_refine_diff_density_min -1.390
_refine_diff_density_rms 0.262
_refine_ls_extinction_method none
_refine_ls_goodness_of_fit_ref 1.040
_refine_ls_hydrogen_treatment mixed
_refine_ls_matrix_type full
_refine_ls_number_parameters 629
_refine_ls_number_reflns 14489
_refine_ls_number_restraints 2
_refine_ls_restrained_S_all 1.040
_refine_ls_R_factor_all 0.1088
_refine_ls_R_factor_gt 0.0718
_refine_ls_shift/su_max 0.003
_refine_ls_shift/su_mean 0.000
_refine_ls_structure_factor_coef Fsqd
_refine_ls_weighting_details 'w=1/[\s^2^(Fo^2^)+(0.0742P)^2^+159.7453P] where P=(Fo^2^+2Fc^2^)/3'
_refine_ls_weighting_scheme calc
_refine_ls_wR_factor_gt 0.1711
_refine_ls_wR_factor_ref 0.2014
_reflns_Friedel_coverage 0.000
_reflns_number_gt 10190
_reflns_number_total 14489
_reflns_threshold_expression 'I > 2\s(I)'
_cod_data_source_file d3dt03843b2.cif
_cod_data_source_block j1_a_CCDC4
_cod_depositor_comments 'Adding full bibliography for 7715503--7715508.cif.'
_cod_original_cell_volume 6317.8(8)
_cod_original_sg_symbol_H-M 'P 21/n'
_cod_database_code 7715508
_shelx_shelxl_version_number 2018/3
_shelx_space_group_comment
;
The symmetry employed for this shelxl refinement is uniquely defined
by the following loop, which should always be used as a source of
symmetry information in preference to the above space-group names.
They are only intended as comments.
;
_shelx_estimated_absorpt_t_min 0.456
_shelx_estimated_absorpt_t_max 0.670

loop_
_space_group_symop_operation_xyz
'x, y, z'
'-x+1/2, y+1/2, -z+1/2'
'-x, -y, -z'
'x-1/2, -y-1/2, z-1/2'

loop_
_atom_site_label
_atom_site_type_symbol
_atom_site_fract_x
_atom_site_fract_y
_atom_site_fract_z
_atom_site_U_iso_or_equiv
_atom_site_adp_type
_atom_site_occupancy
_atom_site_site_symmetry_order
_atom_site_calc_flag
_atom_site_refinement_flags_posn
_atom_site_refinement_flags_adp
_atom_site_refinement_flags_occupancy
_atom_site_disorder_assembly
_atom_site_disorder_group
Si1 Si 0.3206(2) 0.33615(9) 0.32720(12) 0.0209(5) Uani 1 1 d . . . . .
S1 S 0.4961(2) 0.51917(9) 0.14533(12) 0.0259(5) Uani 1 1 d . . . . .
S2 S 0.2082(2) 0.38533(9) 0.27312(12) 0.0245(5) Uani 1 1 d . . . . .
S3 S 0.4958(2) 0.35930(9) 0.30192(12) 0.0246(5) Uani 1 1 d . . . . .
B1 B 0.4698(9) 0.5830(4) 0.1801(6) 0.025(2) Uani 1 1 d . . . . .
B2 B 0.3852(12) 0.2623(4) 0.4808(5) 0.030(3) Uani 1 1 d . . . . .
I1 I 0.47906(6) 0.58556(2) 0.28791(3) 0.03085(17) Uani 1 1 d . . . . .
I2 I 0.29669(6) 0.61334(2) 0.14036(3) 0.03111(17) Uani 1 1 d . . . . .
I3 I 0.62030(7) 0.62425(3) 0.13679(4) 0.03640(18) Uani 1 1 d . . . . .
I4 I 0.40388(7) 0.18173(3) 0.49118(3) 0.03449(18) Uani 1 1 d . . . . .
I5 I 0.56408(6) 0.29315(3) 0.45556(3) 0.03313(17) Uani 1 1 d . . . . .
I6 I 0.31953(7) 0.29286(3) 0.57532(3) 0.03893(19) Uani 1 1 d . . . . .
N1 N 0.3245(7) 0.4636(3) 0.2112(4) 0.0193(15) Uani 1 1 d . . . . .
N2 N 0.5107(7) 0.4418(3) 0.2256(4) 0.0208(16) Uani 1 1 d . . . . .
N3 N 0.2720(7) 0.3258(3) 0.4031(4) 0.0219(16) Uani 1 1 d . . . . .
N4 N 0.3205(7) 0.2720(3) 0.3094(4) 0.0227(16) Uani 1 1 d . . . . .
C1 C 0.4399(9) 0.4760(3) 0.1987(4) 0.0233(19) Uani 1 1 d . . . . .
C2 C 0.3275(8) 0.4205(3) 0.2467(4) 0.0193(17) Uani 1 1 d . . . . .
C3 C 0.4443(8) 0.4084(3) 0.2559(5) 0.0231(19) Uani 1 1 d . . . . .
C4 C 0.6350(9) 0.4329(3) 0.2126(5) 0.025(2) Uani 1 1 d . . . . .
C5 C 0.7220(9) 0.4493(3) 0.2558(5) 0.026(2) Uani 1 1 d . . . . .
C6 C 0.8413(9) 0.4369(4) 0.2400(5) 0.030(2) Uani 1 1 d . . . . .
H6 H 0.905143 0.447879 0.267361 0.036 Uiso 1 1 calc R U . . .
C7 C 0.8660(10) 0.4095(4) 0.1861(6) 0.037(3) Uani 1 1 d . . . . .
H7 H 0.946575 0.401640 0.177043 0.044 Uiso 1 1 calc R U . . .
C8 C 0.7775(11) 0.3932(4) 0.1452(6) 0.037(3) Uani 1 1 d . . . . .
H8 H 0.796894 0.373766 0.108525 0.045 Uiso 1 1 calc R U . . .
C9 C 0.6579(9) 0.4048(4) 0.1567(4) 0.025(2) Uani 1 1 d . . . . .
C10 C 0.5583(11) 0.3853(4) 0.1106(5) 0.033(2) Uani 1 1 d . . . . .
H10 H 0.480195 0.396799 0.127584 0.040 Uiso 1 1 calc R U . . .
C11 C 0.5718(12) 0.4062(5) 0.0425(6) 0.045(3) Uani 1 1 d . . . . .
H11A H 0.572554 0.441787 0.044919 0.067 Uiso 1 1 calc R U . . .
H11B H 0.646799 0.394823 0.024063 0.067 Uiso 1 1 calc R U . . .
H11C H 0.504722 0.395627 0.014561 0.067 Uiso 1 1 calc R U . . .
C12 C 0.5564(13) 0.3296(5) 0.1106(7) 0.048(3) Uani 1 1 d . . . . .
H12A H 0.547584 0.317786 0.155373 0.073 Uiso 1 1 calc R U . . .
H12B H 0.489146 0.318088 0.083433 0.073 Uiso 1 1 calc R U . . .
H12C H 0.631222 0.317283 0.092935 0.073 Uiso 1 1 calc R U . . .
C13 C 0.6990(9) 0.4789(4) 0.3151(5) 0.030(2) Uani 1 1 d . . . . .
H13 H 0.611369 0.485675 0.315737 0.036 Uiso 1 1 calc R U . . .
C14 C 0.7639(9) 0.5282(4) 0.3134(6) 0.034(2) Uani 1 1 d . . . . .
H14A H 0.746607 0.546507 0.353188 0.052 Uiso 1 1 calc R U . . .
H14B H 0.850165 0.522790 0.310954 0.052 Uiso 1 1 calc R U . . .
H14C H 0.736341 0.546687 0.275131 0.052 Uiso 1 1 calc R U . . .
C15 C 0.7315(11) 0.4504(4) 0.3779(5) 0.037(3) Uani 1 1 d . . . . .
H15A H 0.715482 0.470620 0.416168 0.056 Uiso 1 1 calc R U . . .
H15B H 0.683239 0.420755 0.379758 0.056 Uiso 1 1 calc R U . . .
H15C H 0.816288 0.441743 0.377796 0.056 Uiso 1 1 calc R U . . .
C16 C 0.2131(9) 0.4865(4) 0.1876(5) 0.026(2) Uani 1 1 d . . . . .
C17 C 0.1462(8) 0.5129(4) 0.2333(5) 0.0241(19) Uani 1 1 d . . . . .
C18 C 0.0370(9) 0.5334(4) 0.2091(5) 0.035(2) Uani 1 1 d . . . . .
H18 H -0.011502 0.551917 0.237303 0.042 Uiso 1 1 calc R U . . .
C19 C 0.0013(11) 0.5263(5) 0.1448(6) 0.043(3) Uani 1 1 d . . . . .
H19 H -0.071420 0.540162 0.129099 0.051 Uiso 1 1 calc R U . . .
C20 C 0.0709(10) 0.4993(4) 0.1031(6) 0.039(3) Uani 1 1 d . . . . .
H20 H 0.043752 0.494609 0.059282 0.047 Uiso 1 1 calc R U . . .
C21 C 0.1783(10) 0.4788(4) 0.1228(5) 0.031(2) Uani 1 1 d . . . . .
C22 C 0.2514(10) 0.4503(4) 0.0749(5) 0.032(2) Uani 1 1 d . . . . .
H22 H 0.334864 0.448664 0.092934 0.038 Uiso 1 1 calc R U . . .
C23 C 0.2565(16) 0.4747(7) 0.0081(7) 0.073(5) Uani 1 1 d . . . . .
H23A H 0.304783 0.454967 -0.021080 0.109 Uiso 1 1 calc R U . . .
H23B H 0.175495 0.477941 -0.010269 0.109 Uiso 1 1 calc R U . . .
H23C H 0.292513 0.507021 0.012892 0.109 Uiso 1 1 calc R U . . .
C24 C 0.2072(19) 0.3988(6) 0.0666(10) 0.088(6) Uani 1 1 d . . . . .
H24A H 0.203849 0.383022 0.109489 0.131 Uiso 1 1 calc R U . . .
H24B H 0.127271 0.399084 0.046326 0.131 Uiso 1 1 calc R U . . .
H24C H 0.261803 0.380750 0.038757 0.131 Uiso 1 1 calc R U . . .
C25 C 0.1818(9) 0.5243(4) 0.3036(5) 0.029(2) Uani 1 1 d . . . . .
H25 H 0.268449 0.516314 0.309357 0.034 Uiso 1 1 calc R U . . .
C26 C 0.1656(12) 0.5771(5) 0.3209(7) 0.048(3) Uani 1 1 d . . . . .
H26A H 0.209586 0.597362 0.290255 0.071 Uiso 1 1 calc R U . . .
H26B H 0.080629 0.585409 0.318363 0.071 Uiso 1 1 calc R U . . .
H26C H 0.196176 0.582857 0.365428 0.071 Uiso 1 1 calc R U . . .
C27 C 0.1124(10) 0.4931(4) 0.3521(5) 0.034(2) Uani 1 1 d . . . . .
H27A H 0.122318 0.458648 0.341225 0.051 Uiso 1 1 calc R U . . .
H27B H 0.143108 0.499041 0.396477 0.051 Uiso 1 1 calc R U . . .
H27C H 0.027561 0.501593 0.349411 0.051 Uiso 1 1 calc R U . . .
C28 C 0.2846(9) 0.2747(3) 0.4230(4) 0.0214(18) Uani 1 1 d D . . . .
H28 H 0.215(9) 0.264(6) 0.449(7) 0.08(5) Uiso 1 1 d D . . . .
C29 C 0.3041(8) 0.2473(3) 0.3637(5) 0.0234(19) Uani 1 1 d D . . . .
H29 H 0.306(11) 0.2126(9) 0.367(6) 0.045 Uiso 1 1 d D U . . .
C30 C 0.3395(9) 0.2486(4) 0.2468(5) 0.026(2) Uani 1 1 d . . . . .
C31 C 0.4472(10) 0.2275(4) 0.2341(5) 0.031(2) Uani 1 1 d . . . . .
C32 C 0.4600(12) 0.2068(5) 0.1717(6) 0.047(3) Uani 1 1 d . . . . .
H32 H 0.533522 0.192290 0.160219 0.056 Uiso 1 1 calc R U . . .
C33 C 0.3651(15) 0.2077(5) 0.1271(7) 0.058(4) Uani 1 1 d . . . . .
H33 H 0.375204 0.194317 0.084827 0.070 Uiso 1 1 calc R U . . .
C34 C 0.2582(13) 0.2274(5) 0.1425(6) 0.047(3) Uani 1 1 d . . . . .
H34 H 0.194316 0.226263 0.111302 0.056 Uiso 1 1 calc R U . . .
C35 C 0.2398(10) 0.2493(4) 0.2033(5) 0.032(2) Uani 1 1 d . . . . .
C36 C 0.1198(10) 0.2668(4) 0.2222(6) 0.036(3) Uani 1 1 d . . . . .
H36 H 0.131386 0.290408 0.258915 0.043 Uiso 1 1 calc R U . . .
C37 C 0.0419(11) 0.2255(4) 0.2469(7) 0.046(3) Uani 1 1 d . . . . .
H37A H -0.036215 0.238381 0.258836 0.069 Uiso 1 1 calc R U . . .
H37B H 0.031557 0.201108 0.212450 0.069 Uiso 1 1 calc R U . . .
H37C H 0.080479 0.210589 0.285286 0.069 Uiso 1 1 calc R U . . .
C38 C 0.0529(13) 0.2938(4) 0.1660(7) 0.053(4) Uani 1 1 d . . . . .
H38A H -0.025295 0.304522 0.181041 0.079 Uiso 1 1 calc R U . . .
H38B H 0.099611 0.322099 0.152760 0.079 Uiso 1 1 calc R U . . .
H38C H 0.042094 0.271835 0.128707 0.079 Uiso 1 1 calc R U . . .
C39 C 0.5484(10) 0.2223(5) 0.2839(6) 0.040(3) Uani 1 1 d . . . . .
H39 H 0.528363 0.242669 0.322605 0.048 Uiso 1 1 calc R U . . .
C40 C 0.6682(12) 0.2389(5) 0.2601(8) 0.055(4) Uani 1 1 d . . . . .
H40A H 0.662315 0.272710 0.245377 0.082 Uiso 1 1 calc R U . . .
H40B H 0.727573 0.236478 0.295672 0.082 Uiso 1 1 calc R U . . .
H40C H 0.692407 0.218329 0.223587 0.082 Uiso 1 1 calc R U . . .
C41 C 0.5563(13) 0.1696(5) 0.3070(8) 0.056(4) Uani 1 1 d . . . . .
H41A H 0.478223 0.159051 0.322421 0.084 Uiso 1 1 calc R U . . .
H41B H 0.580316 0.148835 0.270630 0.084 Uiso 1 1 calc R U . . .
H41C H 0.615482 0.166984 0.342714 0.084 Uiso 1 1 calc R U . . .
C42 C 0.1967(9) 0.3589(3) 0.4393(5) 0.027(2) Uani 1 1 d . . . . .
C43 C 0.0733(8) 0.3499(4) 0.4402(5) 0.025(2) Uani 1 1 d . . . . .
C44 C 0.0038(10) 0.3798(4) 0.4785(5) 0.036(2) Uani 1 1 d . . . . .
H44 H -0.078961 0.372922 0.481761 0.043 Uiso 1 1 calc R U . . .
C45 C 0.0498(12) 0.4191(5) 0.5119(6) 0.045(3) Uani 1 1 d . . . . .
H45 H 0.000219 0.439099 0.537687 0.054 Uiso 1 1 calc R U . . .
C46 C 0.1691(10) 0.4286(4) 0.5070(5) 0.035(2) Uani 1 1 d . . . . .
H46 H 0.200419 0.456392 0.528750 0.042 Uiso 1 1 calc R U . . .
C47 C 0.2473(10) 0.3996(4) 0.4719(5) 0.032(2) Uani 1 1 d . . . . .
C48 C 0.3785(10) 0.4121(4) 0.4671(5) 0.030(2) Uani 1 1 d . . . . .
H48 H 0.419876 0.383708 0.447116 0.036 Uiso 1 1 calc R U . . .
C49 C 0.3918(9) 0.4557(4) 0.4214(5) 0.032(2) Uani 1 1 d . . . . .
H49A H 0.476531 0.463962 0.417983 0.048 Uiso 1 1 calc R U . . .
H49B H 0.359256 0.447425 0.378037 0.048 Uiso 1 1 calc R U . . .
H49C H 0.348329 0.483476 0.438923 0.048 Uiso 1 1 calc R U . . .
C50 C 0.4394(12) 0.4229(5) 0.5324(6) 0.045(3) Uani 1 1 d . . . . .
H50A H 0.523608 0.430569 0.525535 0.068 Uiso 1 1 calc R U . . .
H50B H 0.400277 0.450629 0.552942 0.068 Uiso 1 1 calc R U . . .
H50C H 0.433663 0.394403 0.560898 0.068 Uiso 1 1 calc R U . . .
C51 C 0.0130(9) 0.3097(4) 0.4005(5) 0.029(2) Uani 1 1 d . . . . .
H51 H 0.075062 0.293605 0.373576 0.035 Uiso 1 1 calc R U . . .
C52 C -0.0828(11) 0.3311(5) 0.3538(6) 0.044(3) Uani 1 1 d . . . . .
H52A H -0.120654 0.304814 0.328611 0.067 Uiso 1 1 calc R U . . .
H52B H -0.143226 0.348057 0.379097 0.067 Uiso 1 1 calc R U . . .
H52C H -0.045329 0.354019 0.323822 0.067 Uiso 1 1 calc R U . . .
C53 C -0.0445(12) 0.2705(5) 0.4440(7) 0.049(3) Uani 1 1 d . . . . .
H53A H -0.081948 0.245618 0.416221 0.073 Uiso 1 1 calc R U . . .
H53B H 0.017153 0.255566 0.471961 0.073 Uiso 1 1 calc R U . . .
H53C H -0.105085 0.285628 0.471220 0.073 Uiso 1 1 calc R U . . .

loop_
_atom_site_aniso_label
_atom_site_aniso_U_11
_atom_site_aniso_U_22
_atom_site_aniso_U_33
_atom_site_aniso_U_23
_atom_site_aniso_U_13
_atom_site_aniso_U_12
Si1 0.0211(12) 0.0216(12) 0.0200(12) 0.0009(10) -0.0024(10) -0.0025(10)
S1 0.0303(13) 0.0205(11) 0.0271(12) 0.0004(9) 0.0019(10) -0.0001(9)
S2 0.0214(11) 0.0244(11) 0.0276(12) 0.0057(9) -0.0038(9) -0.0016(9)
S3 0.0204(11) 0.0263(12) 0.0270(12) 0.0055(9) -0.0019(9) 0.0012(9)
B1 0.013(5) 0.036(6) 0.027(5) 0.001(5) -0.002(4) -0.001(4)
B2 0.042(7) 0.035(6) 0.011(5) -0.003(4) -0.012(4) -0.002(5)
I1 0.0355(4) 0.0316(3) 0.0251(3) -0.0002(3) -0.0063(3) 0.0032(3)
I2 0.0344(4) 0.0275(3) 0.0311(3) 0.0020(3) -0.0089(3) 0.0049(3)
I3 0.0386(4) 0.0304(4) 0.0403(4) 0.0021(3) 0.0026(3) -0.0095(3)
I4 0.0425(4) 0.0302(4) 0.0303(4) 0.0088(3) -0.0122(3) -0.0031(3)
I5 0.0279(3) 0.0369(4) 0.0342(4) 0.0043(3) -0.0099(3) -0.0037(3)
I6 0.0494(5) 0.0469(4) 0.0203(3) 0.0019(3) -0.0049(3) 0.0040(3)
N1 0.019(4) 0.022(4) 0.017(4) 0.001(3) -0.005(3) 0.003(3)
N2 0.016(4) 0.027(4) 0.020(4) 0.000(3) -0.004(3) -0.002(3)
N3 0.023(4) 0.025(4) 0.017(4) 0.002(3) -0.003(3) -0.004(3)
N4 0.020(4) 0.024(4) 0.023(4) 0.001(3) -0.004(3) 0.000(3)
C1 0.029(5) 0.020(4) 0.020(4) -0.005(3) 0.003(4) -0.008(4)
C2 0.020(4) 0.018(4) 0.020(4) 0.005(3) -0.002(3) 0.001(3)
C3 0.024(5) 0.021(4) 0.024(5) 0.001(4) -0.001(4) -0.002(4)
C4 0.023(5) 0.019(4) 0.033(5) 0.001(4) 0.000(4) 0.005(4)
C5 0.023(5) 0.020(5) 0.034(5) 0.007(4) 0.001(4) 0.003(4)
C6 0.018(5) 0.037(6) 0.036(6) -0.008(4) 0.000(4) -0.003(4)
C7 0.025(5) 0.035(6) 0.051(7) 0.000(5) 0.013(5) 0.003(4)
C8 0.047(7) 0.033(6) 0.032(6) -0.004(5) 0.008(5) 0.011(5)
C9 0.032(5) 0.030(5) 0.014(4) 0.000(4) 0.004(4) 0.000(4)
C10 0.049(7) 0.029(5) 0.022(5) -0.008(4) -0.008(5) 0.005(5)
C11 0.051(8) 0.045(7) 0.038(7) -0.003(5) -0.001(6) 0.006(6)
C12 0.053(8) 0.044(7) 0.047(7) -0.015(6) -0.008(6) -0.002(6)
C13 0.022(5) 0.034(5) 0.035(6) -0.019(4) 0.004(4) -0.005(4)
C14 0.022(5) 0.032(6) 0.048(7) -0.007(5) -0.008(5) 0.005(4)
C15 0.039(6) 0.043(6) 0.030(6) -0.010(5) -0.007(5) 0.005(5)
C16 0.023(5) 0.026(5) 0.028(5) 0.002(4) -0.005(4) -0.004(4)
C17 0.018(4) 0.031(5) 0.024(5) 0.001(4) -0.003(4) -0.008(4)
C18 0.022(5) 0.056(7) 0.028(5) 0.011(5) 0.001(4) 0.003(5)
C19 0.039(7) 0.052(7) 0.037(6) 0.012(5) -0.006(5) 0.009(5)
C20 0.034(6) 0.050(7) 0.033(6) 0.007(5) -0.014(5) 0.002(5)
C21 0.035(6) 0.027(5) 0.031(5) 0.009(4) -0.010(4) -0.009(4)
C22 0.031(5) 0.034(6) 0.031(5) 0.004(4) -0.004(4) -0.002(4)
C23 0.086(12) 0.096(12) 0.037(7) 0.029(8) 0.016(7) 0.048(10)
C24 0.107(15) 0.048(9) 0.109(15) -0.015(9) 0.047(12) -0.026(9)
C25 0.021(5) 0.041(6) 0.024(5) 0.001(4) 0.000(4) 0.003(4)
C26 0.046(7) 0.040(7) 0.056(8) -0.008(6) 0.000(6) 0.001(6)
C27 0.034(6) 0.034(6) 0.034(6) -0.001(4) -0.004(5) 0.011(5)
C28 0.025(5) 0.023(4) 0.016(4) 0.001(3) -0.008(4) -0.004(4)
C29 0.018(4) 0.025(5) 0.026(5) 0.004(4) -0.012(4) 0.001(4)
C30 0.032(5) 0.026(5) 0.020(5) 0.001(4) -0.002(4) -0.012(4)
C31 0.035(6) 0.027(5) 0.031(5) -0.005(4) 0.000(4) -0.009(4)
C32 0.049(8) 0.052(8) 0.040(7) -0.014(6) 0.019(6) -0.001(6)
C33 0.090(12) 0.052(8) 0.034(7) -0.020(6) 0.017(7) -0.012(8)
C34 0.054(8) 0.051(7) 0.035(6) -0.010(5) -0.006(6) -0.014(6)
C35 0.043(6) 0.031(5) 0.022(5) 0.000(4) -0.013(4) -0.005(5)
C36 0.038(6) 0.024(5) 0.044(6) 0.007(4) -0.020(5) -0.013(4)
C37 0.038(7) 0.031(6) 0.069(9) 0.009(6) -0.002(6) -0.008(5)
C38 0.064(9) 0.032(6) 0.062(9) 0.023(6) -0.027(7) -0.001(6)
C39 0.029(6) 0.050(7) 0.041(6) -0.010(5) 0.007(5) 0.009(5)
C40 0.037(7) 0.052(8) 0.076(10) 0.005(7) 0.006(7) 0.001(6)
C41 0.048(8) 0.057(8) 0.063(9) 0.014(7) -0.001(7) -0.004(7)
C42 0.036(6) 0.023(5) 0.021(5) 0.005(4) -0.008(4) -0.007(4)
C43 0.021(5) 0.030(5) 0.025(5) 0.003(4) 0.005(4) 0.003(4)
C44 0.034(6) 0.038(6) 0.035(6) 0.007(5) 0.006(5) -0.003(5)
C45 0.047(7) 0.044(7) 0.045(7) -0.013(6) 0.003(6) 0.003(6)
C46 0.038(6) 0.031(6) 0.035(6) -0.004(4) -0.005(5) 0.003(5)
C47 0.032(6) 0.035(6) 0.028(5) 0.001(4) -0.015(4) -0.003(4)
C48 0.033(6) 0.027(5) 0.030(5) -0.012(4) 0.000(4) -0.007(4)
C49 0.025(5) 0.038(6) 0.033(5) -0.005(4) -0.009(4) -0.002(4)
C50 0.048(7) 0.061(8) 0.027(6) -0.012(5) -0.005(5) -0.015(6)
C51 0.018(5) 0.038(6) 0.031(5) -0.006(4) -0.001(4) -0.006(4)
C52 0.039(7) 0.048(7) 0.047(7) -0.003(6) -0.005(5) -0.005(5)
C53 0.053(8) 0.047(7) 0.047(7) 0.008(6) 0.007(6) -0.013(6)

loop_
_atom_type_symbol
_atom_type_description
_atom_type_scat_dispersion_real
_atom_type_scat_dispersion_imag
_atom_type_scat_source
C C 0.0033 0.0016 'International Tables Vol C Tables 4.2.6.8 and 6.1.1.4'
H H 0.0000 0.0000 'International Tables Vol C Tables 4.2.6.8 and 6.1.1.4'
B B 0.0013 0.0007 'International Tables Vol C Tables 4.2.6.8 and 6.1.1.4'
I I -0.4742 1.8119 'International Tables Vol C Tables 4.2.6.8 and 6.1.1.4'
N N 0.0061 0.0033 'International Tables Vol C Tables 4.2.6.8 and 6.1.1.4'
S S 0.1246 0.1234 'International Tables Vol C Tables 4.2.6.8 and 6.1.1.4'
Si Si 0.0817 0.0704 'International Tables Vol C Tables 4.2.6.8 and 6.1.1.4'

loop_
_geom_angle_atom_site_label_1
_geom_angle_atom_site_label_2
_geom_angle_atom_site_label_3
_geom_angle
_geom_angle_site_symmetry_1
_geom_angle_site_symmetry_3
_geom_angle_publ_flag
N3 Si1 N4 91.3(4) . . ?
N3 Si1 S2 112.8(3) . . ?
N4 Si1 S2 121.1(3) . . ?
N3 Si1 S3 126.2(3) . . ?
N4 Si1 S3 103.9(3) . . ?
S2 Si1 S3 102.70(14) . . ?
C1 S1 B1 109.4(5) . . ?
C2 S2 Si1 93.7(3) . . ?
C3 S3 Si1 93.8(3) . . ?
S1 B1 I1 113.2(5) . . ?
S1 B1 I3 101.3(5) . . ?
I1 B1 I3 111.1(5) . . ?
S1 B1 I2 110.1(5) . . ?
I1 B1 I2 111.9(5) . . ?
I3 B1 I2 108.7(5) . . ?
C28 B2 I4 109.5(6) . . ?
C28 B2 I6 108.0(7) . . ?
I4 B2 I6 108.7(5) . . ?
C28 B2 I5 110.9(7) . . ?
I4 B2 I5 108.3(5) . . ?
I6 B2 I5 111.4(5) . . ?
C1 N1 C2 107.3(7) . . ?
C1 N1 C16 129.1(8) . . ?
C2 N1 C16 123.3(8) . . ?
C3 N2 C1 110.0(8) . . ?
C3 N2 C4 121.0(8) . . ?
C1 N2 C4 127.5(8) . . ?
C42 N3 C28 120.7(7) . . ?
C42 N3 Si1 124.5(6) . . ?
C28 N3 Si1 112.7(6) . . ?
C29 N4 C30 122.6(8) . . ?
C29 N4 Si1 109.6(7) . . ?
C30 N4 Si1 127.8(6) . . ?
N1 C1 N2 107.6(8) . . ?
N1 C1 S1 130.1(8) . . ?
N2 C1 S1 121.2(7) . . ?
C3 C2 N1 107.1(8) . . ?
C3 C2 S2 124.2(7) . . ?
N1 C2 S2 128.6(7) . . ?
N2 C3 C2 108.0(8) . . ?
N2 C3 S3 127.0(7) . . ?
C2 C3 S3 125.0(7) . . ?
C5 C4 C9 124.2(9) . . ?
C5 C4 N2 120.0(9) . . ?
C9 C4 N2 115.7(8) . . ?
C4 C5 C6 115.5(9) . . ?
C4 C5 C13 124.7(9) . . ?
C6 C5 C13 119.7(9) . . ?
C7 C6 C5 121.4(10) . . ?
C8 C7 C6 121.4(10) . . ?
C7 C8 C9 120.5(10) . . ?
C8 C9 C4 116.9(9) . . ?
C8 C9 C10 119.9(9) . . ?
C4 C9 C10 123.1(9) . . ?
C11 C10 C12 112.4(9) . . ?
C11 C10 C9 110.3(10) . . ?
C12 C10 C9 110.9(9) . . ?
C5 C13 C14 111.9(9) . . ?
C5 C13 C15 111.2(9) . . ?
C14 C13 C15 111.2(9) . . ?
C21 C16 C17 124.7(9) . . ?
C21 C16 N1 117.7(9) . . ?
C17 C16 N1 117.5(8) . . ?
C16 C17 C18 115.8(9) . . ?
C16 C17 C25 126.9(9) . . ?
C18 C17 C25 117.1(9) . . ?
C19 C18 C17 120.4(11) . . ?
C18 C19 C20 120.5(11) . . ?
C21 C20 C19 122.5(11) . . ?
C16 C21 C20 116.1(11) . . ?
C16 C21 C22 123.6(10) . . ?
C20 C21 C22 120.2(10) . . ?
C23 C22 C21 112.6(10) . . ?
C23 C22 C24 109.4(13) . . ?
C21 C22 C24 112.3(11) . . ?
C26 C25 C27 108.8(9) . . ?
C26 C25 C17 113.0(9) . . ?
C27 C25 C17 111.8(9) . . ?
H28 C28 C29 115(9) . . ?
H28 C28 N3 110(9) . . ?
C29 C28 N3 106.4(7) . . ?
H28 C28 B2 95(9) . . ?
C29 C28 B2 112.3(8) . . ?
N3 C28 B2 117.1(8) . . ?
H29 C29 N4 124(8) . . ?
H29 C29 C28 118(8) . . ?
N4 C29 C28 117.6(8) . . ?
C31 C30 C35 125.1(10) . . ?
C31 C30 N4 120.0(9) . . ?
C35 C30 N4 114.9(9) . . ?
C30 C31 C32 116.7(10) . . ?
C30 C31 C39 124.3(9) . . ?
C32 C31 C39 118.9(11) . . ?
C33 C32 C31 119.9(12) . . ?
C34 C33 C32 121.5(12) . . ?
C33 C34 C35 121.6(12) . . ?
C30 C35 C34 115.1(11) . . ?
C30 C35 C36 123.2(9) . . ?
C34 C35 C36 121.3(10) . . ?
C35 C36 C38 112.9(11) . . ?
C35 C36 C37 111.7(9) . . ?
C38 C36 C37 109.4(10) . . ?
C41 C39 C40 110.0(10) . . ?
C41 C39 C31 109.7(10) . . ?
C40 C39 C31 114.3(11) . . ?
C47 C42 C43 121.2(10) . . ?
C47 C42 N3 120.3(9) . . ?
C43 C42 N3 118.5(8) . . ?
C44 C43 C42 117.7(10) . . ?
C44 C43 C51 119.0(9) . . ?
C42 C43 C51 123.2(9) . . ?
C45 C44 C43 122.6(11) . . ?
C46 C45 C44 118.1(11) . . ?
C45 C46 C47 123.7(11) . . ?
C42 C47 C46 116.4(10) . . ?
C42 C47 C48 121.8(10) . . ?
C46 C47 C48 121.7(9) . . ?
C47 C48 C50 114.0(9) . . ?
C47 C48 C49 108.9(9) . . ?
C50 C48 C49 109.7(9) . . ?
C43 C51 C53 112.6(9) . . ?
C43 C51 C52 110.5(9) . . ?
C53 C51 C52 109.3(9) . . ?

loop_
_geom_bond_atom_site_label_1
_geom_bond_atom_site_label_2
_geom_bond_distance
_geom_bond_site_symmetry_2
_geom_bond_publ_flag
Si1 N3 1.682(8) . ?
Si1 N4 1.803(8) . ?
Si1 S2 2.143(3) . ?
Si1 S3 2.138(3) . ?
S1 C1 1.741(10) . ?
S1 B1 1.921(12) . ?
S2 C2 1.745(9) . ?
S3 C3 1.740(10) . ?
B1 I1 2.210(11) . ?
B1 I3 2.231(11) . ?
B1 I2 2.250(11) . ?
B2 C28 1.654(14) . ?
B2 I4 2.237(12) . ?
B2 I6 2.248(11) . ?
B2 I5 2.247(13) . ?
N1 C1 1.366(12) . ?
N1 C2 1.392(11) . ?
N1 C16 1.472(12) . ?
N2 C3 1.343(12) . ?
N2 C1 1.343(12) . ?
N2 C4 1.444(12) . ?
N3 C42 1.455(13) . ?
N3 C28 1.472(12) . ?
N4 C29 1.320(12) . ?
N4 C30 1.455(12) . ?
C2 C3 1.360(13) . ?
C4 C5 1.378(14) . ?
C4 C9 1.411(13) . ?
C5 C6 1.423(14) . ?
C5 C13 1.489(14) . ?
C6 C7 1.371(15) . ?
C7 C8 1.361(17) . ?
C8 C9 1.402(15) . ?
C9 C10 1.545(14) . ?
C10 C11 1.519(16) . ?
C10 C12 1.535(16) . ?
C13 C14 1.542(15) . ?
C13 C15 1.544(16) . ?
C16 C21 1.394(14) . ?
C16 C17 1.411(14) . ?
C17 C18 1.428(14) . ?
C17 C25 1.518(13) . ?
C18 C19 1.381(16) . ?
C19 C20 1.386(18) . ?
C20 C21 1.382(15) . ?
C21 C22 1.509(16) . ?
C22 C23 1.525(16) . ?
C22 C24 1.513(18) . ?
C25 C26 1.510(16) . ?
C25 C27 1.536(15) . ?
C28 H28 1.00(2) . ?
C28 C29 1.449(13) . ?
C29 H29 0.96(2) . ?
C30 C31 1.368(15) . ?
C30 C35 1.415(14) . ?
C31 C32 1.409(15) . ?
C31 C39 1.518(16) . ?
C32 C33 1.39(2) . ?
C33 C34 1.36(2) . ?
C34 C35 1.404(16) . ?
C35 C36 1.487(17) . ?
C36 C38 1.550(15) . ?
C36 C37 1.526(15) . ?
C39 C41 1.528(18) . ?
C39 C40 1.509(17) . ?
C42 C47 1.418(14) . ?
C42 C43 1.406(14) . ?
C43 C44 1.388(15) . ?
C43 C51 1.523(14) . ?
C44 C45 1.375(17) . ?
C45 C46 1.367(17) . ?
C46 C47 1.394(16) . ?
C47 C48 1.514(15) . ?
C48 C50 1.519(14) . ?
C48 C49 1.532(15) . ?
C51 C53 1.547(15) . ?
C51 C52 1.541(16) . ?

loop_
_geom_torsion_atom_site_label_1
_geom_torsion_atom_site_label_2
_geom_torsion_atom_site_label_3
_geom_torsion_atom_site_label_4
_geom_torsion
_geom_torsion_site_symmetry_1
_geom_torsion_site_symmetry_2
_geom_torsion_site_symmetry_3
_geom_torsion_site_symmetry_4
_geom_torsion_publ_flag
N4 Si1 N3 C42 -148.9(8) . . . . ?
S2 Si1 N3 C42 -24.2(8) . . . . ?
S3 Si1 N3 C42 102.8(7) . . . . ?
N4 Si1 N3 C28 15.2(6) . . . . ?
S2 Si1 N3 C28 139.8(5) . . . . ?
S3 Si1 N3 C28 -93.1(6) . . . . ?
N3 Si1 N4 C29 -10.4(7) . . . . ?
S2 Si1 N4 C29 -128.2(6) . . . . ?
S3 Si1 N4 C29 117.4(6) . . . . ?
N3 Si1 N4 C30 171.8(8) . . . . ?
S2 Si1 N4 C30 54.1(9) . . . . ?
S3 Si1 N4 C30 -60.3(8) . . . . ?
C2 N1 C1 N2 0.0(10) . . . . ?
C16 N1 C1 N2 -174.1(8) . . . . ?
C2 N1 C1 S1 167.5(7) . . . . ?
C16 N1 C1 S1 -6.6(14) . . . . ?
C3 N2 C1 N1 -1.1(10) . . . . ?
C4 N2 C1 N1 164.3(8) . . . . ?
C3 N2 C1 S1 -169.9(7) . . . . ?
C4 N2 C1 S1 -4.5(13) . . . . ?
B1 S1 C1 N1 73.3(9) . . . . ?
B1 S1 C1 N2 -120.7(8) . . . . ?
C1 N1 C2 C3 1.1(10) . . . . ?
C16 N1 C2 C3 175.7(8) . . . . ?
C1 N1 C2 S2 -176.4(7) . . . . ?
C16 N1 C2 S2 -1.8(13) . . . . ?
Si1 S2 C2 C3 8.1(9) . . . . ?
Si1 S2 C2 N1 -174.7(8) . . . . ?
C1 N2 C3 C2 1.9(11) . . . . ?
C4 N2 C3 C2 -164.7(8) . . . . ?
C1 N2 C3 S3 -175.7(7) . . . . ?
C4 N2 C3 S3 17.7(13) . . . . ?
N1 C2 C3 N2 -1.8(10) . . . . ?
S2 C2 C3 N2 175.8(7) . . . . ?
N1 C2 C3 S3 175.9(7) . . . . ?
S2 C2 C3 S3 -6.5(13) . . . . ?
Si1 S3 C3 N2 177.5(8) . . . . ?
Si1 S3 C3 C2 0.3(9) . . . . ?
C3 N2 C4 C5 -94.8(11) . . . . ?
C1 N2 C4 C5 101.2(11) . . . . ?
C3 N2 C4 C9 81.6(11) . . . . ?
C1 N2 C4 C9 -82.4(12) . . . . ?
C9 C4 C5 C6 1.3(14) . . . . ?
N2 C4 C5 C6 177.4(9) . . . . ?
C9 C4 C5 C13 -179.7(10) . . . . ?
N2 C4 C5 C13 -3.6(15) . . . . ?
C4 C5 C6 C7 -1.4(15) . . . . ?
C13 C5 C6 C7 179.5(10) . . . . ?
C5 C6 C7 C8 0.4(17) . . . . ?
C6 C7 C8 C9 1.0(18) . . . . ?
C7 C8 C9 C4 -1.1(16) . . . . ?
C7 C8 C9 C10 -179.0(10) . . . . ?
C5 C4 C9 C8 0.0(15) . . . . ?
N2 C4 C9 C8 -176.3(9) . . . . ?
C5 C4 C9 C10 177.8(9) . . . . ?
N2 C4 C9 C10 1.5(14) . . . . ?
C8 C9 C10 C11 -64.2(13) . . . . ?
C4 C9 C10 C11 118.1(11) . . . . ?
C8 C9 C10 C12 61.0(13) . . . . ?
C4 C9 C10 C12 -116.7(11) . . . . ?
C4 C5 C13 C14 -120.8(10) . . . . ?
C6 C5 C13 C14 58.2(13) . . . . ?
C4 C5 C13 C15 114.2(11) . . . . ?
C6 C5 C13 C15 -66.8(12) . . . . ?
C1 N1 C16 C21 74.3(12) . . . . ?
C2 N1 C16 C21 -99.0(11) . . . . ?
C1 N1 C16 C17 -108.6(11) . . . . ?
C2 N1 C16 C17 78.1(11) . . . . ?
C21 C16 C17 C18 -1.3(15) . . . . ?
N1 C16 C17 C18 -178.1(9) . . . . ?
C21 C16 C17 C25 -177.3(10) . . . . ?
N1 C16 C17 C25 5.8(14) . . . . ?
C16 C17 C18 C19 0.8(15) . . . . ?
C25 C17 C18 C19 177.3(10) . . . . ?
C17 C18 C19 C20 0.2(18) . . . . ?
C18 C19 C20 C21 -0.9(19) . . . . ?
C17 C16 C21 C20 0.7(15) . . . . ?
N1 C16 C21 C20 177.5(9) . . . . ?
C17 C16 C21 C22 -179.9(9) . . . . ?
N1 C16 C21 C22 -3.1(14) . . . . ?
C19 C20 C21 C16 0.5(17) . . . . ?
C19 C20 C21 C22 -179.0(11) . . . . ?
C16 C21 C22 C23 -136.7(12) . . . . ?
C20 C21 C22 C23 42.7(16) . . . . ?
C16 C21 C22 C24 99.4(15) . . . . ?
C20 C21 C22 C24 -81.3(15) . . . . ?
C16 C17 C25 C26 131.3(11) . . . . ?
C18 C17 C25 C26 -44.7(13) . . . . ?
C16 C17 C25 C27 -105.6(11) . . . . ?
C18 C17 C25 C27 78.4(12) . . . . ?
C42 N3 C28 H28 23(10) . . . . ?
Si1 N3 C28 H28 -142(10) . . . . ?
C42 N3 C28 C29 149.0(8) . . . . ?
Si1 N3 C28 C29 -15.7(9) . . . . ?
C42 N3 C28 B2 -84.4(11) . . . . ?
Si1 N3 C28 B2 110.8(8) . . . . ?
I4 B2 C28 H28 72(9) . . . . ?
I6 B2 C28 H28 -46(9) . . . . ?
I5 B2 C28 H28 -169(9) . . . . ?
I4 B2 C28 C29 -48.4(10) . . . . ?
I6 B2 C28 C29 -166.7(7) . . . . ?
I5 B2 C28 C29 71.0(9) . . . . ?
I4 B2 C28 N3 -171.9(7) . . . . ?
I6 B2 C28 N3 69.8(10) . . . . ?
I5 B2 C28 N3 -52.5(10) . . . . ?
C30 N4 C29 H29 2(10) . . . . ?
Si1 N4 C29 H29 -176(10) . . . . ?
C30 N4 C29 C28 -179.3(8) . . . . ?
Si1 N4 C29 C28 2.8(10) . . . . ?
H28 C28 C29 H29 -51(14) . . . . ?
N3 C28 C29 H29 -174(9) . . . . ?
B2 C28 C29 H29 57(9) . . . . ?
H28 C28 C29 N4 130(11) . . . . ?
N3 C28 C29 N4 7.8(11) . . . . ?
B2 C28 C29 N4 -121.6(9) . . . . ?
C29 N4 C30 C31 -74.9(12) . . . . ?
Si1 N4 C30 C31 102.5(10) . . . . ?
C29 N4 C30 C35 104.4(11) . . . . ?
Si1 N4 C30 C35 -78.2(10) . . . . ?
C35 C30 C31 C32 2.6(16) . . . . ?
N4 C30 C31 C32 -178.1(9) . . . . ?
C35 C30 C31 C39 -173.0(10) . . . . ?
N4 C30 C31 C39 6.2(15) . . . . ?
C30 C31 C32 C33 -1.1(18) . . . . ?
C39 C31 C32 C33 174.8(12) . . . . ?
C31 C32 C33 C34 -1(2) . . . . ?
C32 C33 C34 C35 2(2) . . . . ?
C31 C30 C35 C34 -1.7(16) . . . . ?
N4 C30 C35 C34 179.1(9) . . . . ?
C31 C30 C35 C36 171.8(10) . . . . ?
N4 C30 C35 C36 -7.4(14) . . . . ?
C33 C34 C35 C30 -0.9(18) . . . . ?
C33 C34 C35 C36 -174.5(12) . . . . ?
C30 C35 C36 C38 144.2(10) . . . . ?
C34 C35 C36 C38 -42.7(14) . . . . ?
C30 C35 C36 C37 -92.0(13) . . . . ?
C34 C35 C36 C37 81.1(14) . . . . ?
C30 C31 C39 C41 104.8(12) . . . . ?
C32 C31 C39 C41 -70.7(14) . . . . ?
C30 C31 C39 C40 -131.1(12) . . . . ?
C32 C31 C39 C40 53.3(15) . . . . ?
C28 N3 C42 C47 116.7(10) . . . . ?
Si1 N3 C42 C47 -80.4(11) . . . . ?
C28 N3 C42 C43 -64.3(11) . . . . ?
Si1 N3 C42 C43 98.6(10) . . . . ?
C47 C42 C43 C44 -5.2(14) . . . . ?
N3 C42 C43 C44 175.8(9) . . . . ?
C47 C42 C43 C51 173.7(9) . . . . ?
N3 C42 C43 C51 -5.3(14) . . . . ?
C42 C43 C44 C45 3.9(16) . . . . ?
C51 C43 C44 C45 -175.0(11) . . . . ?
C43 C44 C45 C46 -0.2(19) . . . . ?
C44 C45 C46 C47 -2.4(19) . . . . ?
C43 C42 C47 C46 2.9(14) . . . . ?
N3 C42 C47 C46 -178.2(9) . . . . ?
C43 C42 C47 C48 -175.1(9) . . . . ?
N3 C42 C47 C48 3.8(14) . . . . ?
C45 C46 C47 C42 1.0(17) . . . . ?
C45 C46 C47 C48 179.0(11) . . . . ?
C42 C47 C48 C50 -132.5(11) . . . . ?
C46 C47 C48 C50 49.6(14) . . . . ?
C42 C47 C48 C49 104.7(11) . . . . ?
C46 C47 C48 C49 -73.2(12) . . . . ?
C44 C43 C51 C53 -64.9(13) . . . . ?
C42 C43 C51 C53 116.2(11) . . . . ?
C44 C43 C51 C52 57.7(13) . . . . ?
C42 C43 C51 C52 -121.2(11) . . . . ?
